data_4038968
loop_
_publ_author_name
'Lamprecht, Zandria'
'Malan, Frederick P.'
'Liles, David C.'
'Lotz, Simon'
'Bezuidenhout, Daniela I.'

_publ_section_title
;
 Synthesis and structure of annulated
 dithieno[2,3-b;3&#x02B9;,2&#x02B9;-d]thienyl- and ring-opened
 3,3&#x02B9;-bithienyl Fischer carbene complexes
;
_journal_name_full 'Journal of Organometallic Chemistry'
_journal_page_first 121466
_journal_paper_doi 10.1016/j.jorganchem.2020.121466
_journal_volume 925
_journal_year 2020
_chemical_formula_sum 'C16 H8 Cr O6 S3'
_chemical_formula_weight 444.40
_space_group_crystal_system triclinic
_space_group_IT_number 2
_space_group_name_Hall '-P 1'
_space_group_name_H-M_alt 'P -1'
_atom_sites_solution_hydrogens geom
_audit_creation_method SHELXL-2018/3
_cell_angle_alpha 104.167(3)
_cell_angle_beta 97.269(3)
_cell_angle_gamma 104.205(3)
_cell_formula_units_Z 2
_cell_length_a 6.8382(7)
_cell_length_b 9.8055(10)
_cell_length_c 14.0893(13)
_cell_measurement_reflns_used 9036
_cell_measurement_temperature 150(2)
_cell_measurement_theta_max 27.23
_cell_measurement_theta_min 2.32
_cell_volume 870.30(15)
_computing_structure_refinement 'SHELXL-2018/3 (Sheldrick, 2018)'
_computing_structure_solution 'SHELXT 2014/5 (Sheldrick, 2014)'
_diffrn_ambient_temperature 150(2)
_diffrn_measured_fraction_theta_full 0.994
_diffrn_measured_fraction_theta_max 0.994
_diffrn_measurement_device_type 'Bruker kappa, Photon 100 CMOS'
_diffrn_measurement_method '\f and \w scans'
_diffrn_radiation_type MoK\a
_diffrn_radiation_wavelength 0.71073
_diffrn_reflns_av_R_equivalents 0.0354
_diffrn_reflns_av_unetI/netI 0.0224
_diffrn_reflns_Laue_measured_fraction_full 0.994
_diffrn_reflns_Laue_measured_fraction_max 0.994
_diffrn_reflns_limit_h_max 8
_diffrn_reflns_limit_h_min -8
_diffrn_reflns_limit_k_max 11
_diffrn_reflns_limit_k_min -11
_diffrn_reflns_limit_l_max 16
_diffrn_reflns_limit_l_min -16
_diffrn_reflns_number 20020
_diffrn_reflns_point_group_measured_fraction_full 0.994
_diffrn_reflns_point_group_measured_fraction_max 0.994
_diffrn_reflns_theta_full 24.712
_diffrn_reflns_theta_max 24.712
_diffrn_reflns_theta_min 2.236
_diffrn_source 'I\ms micro focus'
_exptl_absorpt_coefficient_mu 1.048
_exptl_absorpt_correction_T_max 1.0000
_exptl_absorpt_correction_T_min 0.4421
_exptl_absorpt_correction_type multi-scan
_exptl_absorpt_process_details 'SADABS (Bruker, 2015)'
_exptl_crystal_colour red
_exptl_crystal_density_diffrn 1.696
_exptl_crystal_description block
_exptl_crystal_F_000 448
_exptl_crystal_size_max 0.451
_exptl_crystal_size_mid 0.320
_exptl_crystal_size_min 0.240
_refine_diff_density_max 0.295
_refine_diff_density_min -0.255
_refine_diff_density_rms 0.052
_refine_ls_extinction_coef 0.0060(11)
_refine_ls_extinction_expression Fc^*^=kFc[1+0.001xFc^2^\l^3^/sin(2\q)]^-1/4^
_refine_ls_extinction_method 'SHELXL-2018/3 (Sheldrick 2018)'
_refine_ls_goodness_of_fit_ref 1.047
_refine_ls_hydrogen_treatment constr
_refine_ls_matrix_type full
_refine_ls_number_parameters 237
_refine_ls_number_reflns 2957
_refine_ls_number_restraints 0
_refine_ls_restrained_S_all 1.047
_refine_ls_R_factor_all 0.0324
_refine_ls_R_factor_gt 0.0280
_refine_ls_shift/su_max 0.000
_refine_ls_shift/su_mean 0.000
_refine_ls_structure_factor_coef Fsqd
_refine_ls_weighting_details 'w=1/[\s^2^(Fo^2^)+(0.0269P)^2^+0.8754P] where P=(Fo^2^+2Fc^2^)/3'
_refine_ls_weighting_scheme calc
_refine_ls_wR_factor_gt 0.0672
_refine_ls_wR_factor_ref 0.0692
_reflns_Friedel_coverage 0.000
_reflns_Friedel_fraction_full .
_reflns_Friedel_fraction_max .
_reflns_number_gt 2696
_reflns_number_total 2957
_reflns_threshold_expression 'I > 2\s(I)'
_cod_data_source_file 1111114.cif
_cod_data_source_block PCOD1111114
_cod_depositor_comments
;
The following automatic conversions were performed:

data item '_exptl_absorpt_correction_type' value 'Multi-scan' was
changed to 'multi-scan' in accordance with the built-in table derived
from the CIF Core dictionary named 'cif_core.dic' version 2.4.5 last
updated on 2014-11-21.

Automatic conversion script
Id: cif_fix_values 8738 2021-04-28 16:35:53Z antanas 
;
_cod_database_code 4038968
_shelx_shelxl_version_number 2018/3
_shelx_space_group_comment
;
The symmetry employed for this shelxl refinement is uniquely defined
by the following loop, which should always be used as a source of
symmetry information in preference to the above space-group names.
They are only intended as comments.
;

loop_
_space_group_symop_operation_xyz
'x, y, z'
'-x, -y, -z'

loop_
_atom_site_label
_atom_site_type_symbol
_atom_site_fract_x
_atom_site_fract_y
_atom_site_fract_z
_atom_site_U_iso_or_equiv
_atom_site_adp_type
_atom_site_occupancy
_atom_site_site_symmetry_order
_atom_site_calc_flag
_atom_site_refinement_flags_posn
_atom_site_refinement_flags_adp
_atom_site_refinement_flags_occupancy
_atom_site_disorder_assembly
_atom_site_disorder_group
Cr1 Cr 0.64121(5) 0.71945(4) 0.87713(2) 0.02337(12) Uani 1 1 d . . . . .
S1 S 0.77413(9) 0.51713(6) 0.55672(4) 0.02555(15) Uani 1 1 d . . . . .
S2 S 0.81602(9) 0.63075(7) 0.36897(4) 0.02936(16) Uani 1 1 d . . . . .
S3 S 0.80902(9) 0.92142(7) 0.31141(4) 0.03269(17) Uani 1 1 d . . . . .
O1 O 0.3131(3) 0.4653(2) 0.90091(15) 0.0494(5) Uani 1 1 d . . . . .
O2 O 1.0182(3) 0.68424(19) 0.99840(13) 0.0394(4) Uani 1 1 d . . . . .
O3 O 0.5460(3) 0.8923(2) 1.06690(13) 0.0489(5) Uani 1 1 d . . . . .
O4 O 0.9430(3) 1.00042(19) 0.87023(13) 0.0419(4) Uani 1 1 d . . . . .
O5 O 0.2762(3) 0.7705(2) 0.75941(14) 0.0476(5) Uani 1 1 d . . . . .
O6 O 0.7341(3) 0.46537(17) 0.73194(11) 0.0294(4) Uani 1 1 d . . . . .
C1 C 0.4433(4) 0.5560(3) 0.89115(18) 0.0314(5) Uani 1 1 d . . . . .
C2 C 0.8731(4) 0.6921(2) 0.95333(17) 0.0271(5) Uani 1 1 d . . . . .
C3 C 0.5849(4) 0.8291(3) 0.99536(18) 0.0330(6) Uani 1 1 d . . . . .
C4 C 0.8284(4) 0.8939(3) 0.86980(16) 0.0288(5) Uani 1 1 d . . . . .
C5 C 0.4172(4) 0.7531(3) 0.80206(17) 0.0307(5) Uani 1 1 d . . . . .
C6 C 0.7012(3) 0.5970(2) 0.74935(16) 0.0244(5) Uani 1 1 d . . . . .
C7 C 0.7249(6) 0.3818(3) 0.80421(19) 0.0489(8) Uani 1 1 d . . . . .
H7A H 0.590018 0.367909 0.824878 0.059 Uiso 1 1 calc R U . . .
H7B H 0.834229 0.435342 0.864267 0.059 Uiso 1 1 calc R U . . .
C8 C 0.7538(4) 0.2376(3) 0.75733(19) 0.0341(6) Uani 1 1 d . . . . .
H8A H 0.646653 0.186178 0.697241 0.051 Uiso 1 1 calc R U . . .
H8B H 0.744342 0.178812 0.804603 0.051 Uiso 1 1 calc R U . . .
H8C H 0.889441 0.252211 0.739087 0.051 Uiso 1 1 calc R U . . .
C9 C 0.7189(3) 0.6393(2) 0.65763(16) 0.0224(5) Uani 1 1 d . . . . .
C10 C 0.7015(3) 0.7658(2) 0.63492(16) 0.0232(5) Uani 1 1 d . . . . .
H10 H 0.671444 0.843923 0.679853 0.028 Uiso 1 1 calc R U . . .
C11 C 0.7332(3) 0.7667(2) 0.53779(16) 0.0222(5) Uani 1 1 d . . . . .
C12 C 0.7726(3) 0.6386(2) 0.48832(16) 0.0242(5) Uani 1 1 d . . . . .
C13 C 0.7415(3) 0.8662(2) 0.47682(16) 0.0239(5) Uani 1 1 d . . . . .
C14 C 0.7823(3) 0.8047(3) 0.38533(16) 0.0261(5) Uani 1 1 d . . . . .
C15 C 0.7319(3) 1.0131(3) 0.48695(17) 0.0262(5) Uani 1 1 d . . . . .
H15 H 0.706653 1.074031 0.544995 0.031 Uiso 1 1 calc R U . . .
C16 C 0.7629(3) 1.0550(3) 0.40429(18) 0.0313(5) Uani 1 1 d . . . . .
H16 H 0.759805 1.148689 0.397768 0.038 Uiso 1 1 calc R U . . .

loop_
_atom_site_aniso_label
_atom_site_aniso_U_11
_atom_site_aniso_U_22
_atom_site_aniso_U_33
_atom_site_aniso_U_23
_atom_site_aniso_U_13
_atom_site_aniso_U_12
Cr1 0.0288(2) 0.0273(2) 0.0172(2) 0.01003(15) 0.00604(15) 0.00940(15)
S1 0.0299(3) 0.0292(3) 0.0207(3) 0.0098(2) 0.0080(2) 0.0100(2)
S2 0.0343(3) 0.0382(3) 0.0195(3) 0.0114(2) 0.0098(2) 0.0121(3)
S3 0.0322(3) 0.0456(4) 0.0249(3) 0.0204(3) 0.0073(2) 0.0084(3)
O1 0.0389(11) 0.0556(12) 0.0598(13) 0.0357(11) 0.0120(9) 0.0045(9)
O2 0.0373(10) 0.0393(10) 0.0389(10) 0.0108(8) -0.0035(8) 0.0124(8)
O3 0.0653(13) 0.0635(13) 0.0267(10) 0.0101(9) 0.0182(9) 0.0323(11)
O4 0.0555(12) 0.0310(10) 0.0346(10) 0.0127(8) 0.0068(9) 0.0022(9)
O5 0.0416(11) 0.0685(14) 0.0467(12) 0.0348(10) 0.0071(9) 0.0238(10)
O6 0.0449(10) 0.0280(9) 0.0219(8) 0.0128(7) 0.0107(7) 0.0151(7)
C1 0.0348(13) 0.0388(14) 0.0264(13) 0.0162(11) 0.0055(10) 0.0143(12)
C2 0.0342(13) 0.0243(12) 0.0217(12) 0.0063(9) 0.0063(10) 0.0063(10)
C3 0.0391(14) 0.0405(14) 0.0250(13) 0.0148(11) 0.0072(11) 0.0157(11)
C4 0.0404(14) 0.0309(13) 0.0164(11) 0.0065(10) 0.0038(10) 0.0136(11)
C5 0.0360(14) 0.0358(13) 0.0247(12) 0.0144(11) 0.0103(11) 0.0106(11)
C6 0.0224(11) 0.0285(12) 0.0231(12) 0.0113(9) 0.0029(9) 0.0057(9)
C7 0.100(2) 0.0334(14) 0.0243(13) 0.0174(11) 0.0160(14) 0.0285(15)
C8 0.0439(14) 0.0315(13) 0.0364(14) 0.0163(11) 0.0175(12) 0.0162(11)
C9 0.0207(11) 0.0277(12) 0.0183(11) 0.0067(9) 0.0047(9) 0.0053(9)
C10 0.0190(11) 0.0296(12) 0.0212(11) 0.0102(9) 0.0031(9) 0.0049(9)
C11 0.0177(10) 0.0299(12) 0.0193(11) 0.0100(9) 0.0028(8) 0.0049(9)
C12 0.0214(11) 0.0335(12) 0.0181(11) 0.0108(9) 0.0049(9) 0.0047(9)
C13 0.0165(10) 0.0336(12) 0.0220(12) 0.0124(10) 0.0023(9) 0.0042(9)
C14 0.0225(11) 0.0380(13) 0.0205(11) 0.0140(10) 0.0040(9) 0.0080(10)
C15 0.0188(11) 0.0348(13) 0.0258(12) 0.0124(10) 0.0026(9) 0.0063(9)
C16 0.0248(12) 0.0371(13) 0.0343(14) 0.0189(11) 0.0015(10) 0.0065(10)

loop_
_atom_type_symbol
_atom_type_description
_atom_type_scat_dispersion_real
_atom_type_scat_dispersion_imag
_atom_type_scat_source
C C 0.0033 0.0016 'International Tables Vol C Tables 4.2.6.8 and 6.1.1.4'
H H 0.0000 0.0000 'International Tables Vol C Tables 4.2.6.8 and 6.1.1.4'
O O 0.0106 0.0060 'International Tables Vol C Tables 4.2.6.8 and 6.1.1.4'
S S 0.1246 0.1234 'International Tables Vol C Tables 4.2.6.8 and 6.1.1.4'
W W -0.8490 6.8722 'International Tables Vol C Tables 4.2.6.8 and 6.1.1.4'
Cr Cr 0.3209 0.6236 'International Tables Vol C Tables 4.2.6.8 and 6.1.1.4'

loop_
_geom_angle_atom_site_label_1
_geom_angle_atom_site_label_2
_geom_angle_atom_site_label_3
_geom_angle
_geom_angle_site_symmetry_1
_geom_angle_site_symmetry_3
C3 Cr1 C5 89.47(10) . .
C3 Cr1 C1 86.35(11) . .
C5 Cr1 C1 85.71(10) . .
C3 Cr1 C4 89.14(10) . .
C5 Cr1 C4 92.31(10) . .
C1 Cr1 C4 175.08(10) . .
C3 Cr1 C2 90.15(10) . .
C5 Cr1 C2 178.04(10) . .
C1 Cr1 C2 96.18(10) . .
C4 Cr1 C2 85.76(10) . .
C3 Cr1 C6 179.02(10) . .
C5 Cr1 C6 90.95(9) . .
C1 Cr1 C6 92.80(10) . .
C4 Cr1 C6 91.73(9) . .
C2 Cr1 C6 89.46(9) . .
C12 S1 C9 90.05(10) . .
C12 S2 C14 88.73(11) . .
C14 S3 C16 90.09(11) . .
C6 O6 C7 123.18(18) . .
O1 C1 Cr1 174.0(2) . .
O2 C2 Cr1 175.6(2) . .
O3 C3 Cr1 178.0(2) . .
O4 C4 Cr1 176.8(2) . .
O5 C5 Cr1 176.8(2) . .
O6 C6 C9 105.45(18) . .
O6 C6 Cr1 128.44(15) . .
C9 C6 Cr1 126.11(16) . .
O6 C7 C8 108.5(2) . .
O6 C7 H7A 110.0 . .
C8 C7 H7A 110.0 . .
O6 C7 H7B 110.0 . .
C8 C7 H7B 110.0 . .
H7A C7 H7B 108.4 . .
C7 C8 H8A 109.5 . .
C7 C8 H8B 109.5 . .
H8A C8 H8B 109.5 . .
C7 C8 H8C 109.5 . .
H8A C8 H8C 109.5 . .
H8B C8 H8C 109.5 . .
C10 C9 C6 130.0(2) . .
C10 C9 S1 111.46(16) . .
C6 C9 S1 118.49(16) . .
C9 C10 C11 112.9(2) . .
C9 C10 H10 123.5 . .
C11 C10 H10 123.5 . .
C12 C11 C10 111.34(19) . .
C12 C11 C13 111.13(19) . .
C10 C11 C13 137.5(2) . .
C11 C12 S1 114.22(16) . .
C11 C12 S2 114.57(16) . .
S1 C12 S2 131.20(14) . .
C14 C13 C15 111.4(2) . .
C14 C13 C11 110.5(2) . .
C15 C13 C11 137.9(2) . .
C13 C14 S3 113.00(18) . .
C13 C14 S2 115.05(17) . .
S3 C14 S2 131.75(14) . .
C16 C15 C13 112.1(2) . .
C16 C15 H15 124.0 . .
C13 C15 H15 124.0 . .
C15 C16 S3 113.40(19) . .
C15 C16 H16 123.3 . .
S3 C16 H16 123.3 . .

loop_
_geom_bond_atom_site_label_1
_geom_bond_atom_site_label_2
_geom_bond_distance
_geom_bond_site_symmetry_2
Cr1 C3 1.889(3) .
Cr1 C5 1.893(3) .
Cr1 C1 1.896(3) .
Cr1 C4 1.903(3) .
Cr1 C2 1.913(3) .
Cr1 C6 2.055(2) .
S1 C12 1.706(2) .
S1 C9 1.767(2) .
S2 C12 1.731(2) .
S2 C14 1.740(2) .
S3 C14 1.720(2) .
S3 C16 1.731(3) .
O1 C1 1.142(3) .
O2 C2 1.138(3) .
O3 C3 1.147(3) .
O4 C4 1.139(3) .
O5 C5 1.142(3) .
O6 C6 1.333(3) .
O6 C7 1.453(3) .
C6 C9 1.461(3) .
C7 C8 1.479(3) .
C7 H7A 0.9900 .
C7 H7B 0.9900 .
C8 H8A 0.9800 .
C8 H8B 0.9800 .
C8 H8C 0.9800 .
C9 C10 1.383(3) .
C10 C11 1.414(3) .
C10 H10 0.9500 .
C11 C12 1.387(3) .
C11 C13 1.445(3) .
C13 C14 1.377(3) .
C13 C15 1.432(3) .
C15 C16 1.351(3) .
C15 H15 0.9500 .
C16 H16 0.9500 .

loop_
_geom_torsion_atom_site_label_1
_geom_torsion_atom_site_label_2
_geom_torsion_atom_site_label_3
_geom_torsion_atom_site_label_4
_geom_torsion
_geom_torsion_site_symmetry_1
_geom_torsion_site_symmetry_2
_geom_torsion_site_symmetry_3
_geom_torsion_site_symmetry_4
C7 O6 C6 C9 -178.3(2) . . . .
C7 O6 C6 Cr1 2.3(3) . . . .
C6 O6 C7 C8 175.8(2) . . . .
O6 C6 C9 C10 -179.1(2) . . . .
Cr1 C6 C9 C10 0.3(3) . . . .
O6 C6 C9 S1 0.0(2) . . . .
Cr1 C6 C9 S1 179.35(11) . . . .
C12 S1 C9 C10 0.10(17) . . . .
C12 S1 C9 C6 -179.12(18) . . . .
C6 C9 C10 C11 178.7(2) . . . .
S1 C9 C10 C11 -0.4(2) . . . .
C9 C10 C11 C12 0.5(3) . . . .
C9 C10 C11 C13 -177.3(2) . . . .
C10 C11 C12 S1 -0.4(2) . . . .
C13 C11 C12 S1 177.98(15) . . . .
C10 C11 C12 S2 -179.39(15) . . . .
C13 C11 C12 S2 -1.0(2) . . . .
C9 S1 C12 C11 0.19(17) . . . .
C9 S1 C12 S2 178.93(17) . . . .
C14 S2 C12 C11 0.37(17) . . . .
C14 S2 C12 S1 -178.36(18) . . . .
C12 C11 C13 C14 1.2(3) . . . .
C10 C11 C13 C14 179.0(2) . . . .
C12 C11 C13 C15 -173.8(2) . . . .
C10 C11 C13 C15 4.0(5) . . . .
C15 C13 C14 S3 -0.1(2) . . . .
C11 C13 C14 S3 -176.49(15) . . . .
C15 C13 C14 S2 175.47(15) . . . .
C11 C13 C14 S2 -1.0(2) . . . .
C16 S3 C14 C13 -0.39(18) . . . .
C16 S3 C14 S2 -174.95(18) . . . .
C12 S2 C14 C13 0.37(18) . . . .
C12 S2 C14 S3 174.84(18) . . . .
C14 C13 C15 C16 0.6(3) . . . .
C11 C13 C15 C16 175.7(2) . . . .
C13 C15 C16 S3 -0.9(2) . . . .
C14 S3 C16 C15 0.77(18) . . . .
